data_1533855
loop_
_publ_author_name
'Vennstrom, M.'
'Howing, J.'
'Gustafsson, T.'
'Andersson, Y.'

_publ_section_title
;
 The crystal structures of Pd Ni2 P and Pd8 Ni31 P16
;
_journal_name_full 'Journal of Solid State Chemistry'
_journal_page_first 1449
_journal_page_last 1455
_journal_volume 177
_journal_year 2004
_chemical_formula_sum 'Ni1.9 P Pd1.1'
_chemical_name_systematic 'Pd (Ni0.95 Pd0.05)2 P'
_space_group_IT_number 63
_symmetry_space_group_name_Hall '-C 2c 2'
_symmetry_space_group_name_H-M 'C m c m'
_cell_angle_alpha 90
_cell_angle_beta 90
_cell_angle_gamma 90
_cell_formula_units_Z 4
_cell_length_a 3.4708
_cell_length_b 8.4437
_cell_length_c 6.6083
_cell_volume 193.665
_citation_journal_id_ASTM JSSCBI
_cod_data_source_file Vennstrom_JSSCBI_2004_1668.cif
_cod_data_source_block Ni1.9P1Pd1.1
_cod_original_cell_volume 193.6654
_cod_original_formula_sum 'Ni1.9 P1 Pd1.1'
_cod_database_code 1533855

loop_
_symmetry_equiv_pos_as_xyz
x,y,z
-x,-y,z+1/2
x,-y,-z
-x,y,-z+1/2
-x,-y,-z
x,y,-z-1/2
-x,y,z
x,-y,z-1/2
x+1/2,y+1/2,z
-x+1/2,-y+1/2,z+1/2
x+1/2,-y+1/2,-z
-x+1/2,y+1/2,-z+1/2
-x+1/2,-y+1/2,-z
x+1/2,y+1/2,-z-1/2
-x+1/2,y+1/2,z
x+1/2,-y+1/2,z-1/2

loop_
_atom_site_label
_atom_site_type_symbol
_atom_site_fract_x
_atom_site_fract_y
_atom_site_fract_z
_atom_site_occupancy
_atom_site_U_iso_or_equiv
P1 P 0 0.7321 0.25 1 0.0
Pd2 Pd 0 0.44552 0.25 1 0.0
Pd1 Pd 0 0.1451 0 0.052 0.0
Ni1 Ni 0 0.1451 0 0.948 0.0
